data_4330086
loop_
_publ_author_name
'Rajnish Kumar'
'Tapas Guchhait'
'Ganesan Mani'

_publ_contact_author_address
;Department of Chemistry
Indian Institute of Technology-Kharagpur
Kharagpur, India 721 302
;
_publ_contact_author_email gmani@chem.iitkgp.ernet.in
_publ_contact_author_fax 91-3222-282252
_publ_contact_author_name 'Mani, Ganesan.'
_publ_contact_author_phone 91-3222-282320
_publ_section_title
;
 Synthesis and X-ray Structures of Novel Macrocycles and Macrobicycles
 Containing N,N-Di(pyrrolylmethyl)-N-methylamine Moiety: Preliminary Anion
 Binding Study
;
_journal_name_full 'Inorganic Chemistry'
_journal_page_first 9029
_journal_page_last 9038
_journal_paper_doi 10.1021/ic3011822
_journal_volume 51
_journal_year 2012
_chemical_formula_sum 'C44 H58 N10 O4'
_chemical_formula_weight 791.00
_chemical_name_systematic
;
 ?
;
_space_group_IT_number 2
_symmetry_cell_setting triclinic
_symmetry_space_group_name_Hall '-P 1'
_symmetry_space_group_name_H-M 'P -1'
_atom_sites_solution_hydrogens geom
_atom_sites_solution_primary direct
_atom_sites_solution_secondary difmap
_audit_creation_method SHELXL-97
_cell_angle_alpha 90.55(2)
_cell_angle_beta 92.84(2)
_cell_angle_gamma 113.245(19)
_cell_formula_units_Z 1
_cell_length_a 9.482(6)
_cell_length_b 10.882(7)
_cell_length_c 11.463(7)
_cell_measurement_reflns_used 12889
_cell_measurement_temperature 293(2)
_cell_measurement_theta_max 25.00
_cell_measurement_theta_min 1.78
_cell_volume 1084.9(12)
_computing_structure_refinement 'SHELXL-97 (Sheldrick, 2008)'
_computing_structure_solution 'SHELXS-97 (Sheldrick, 1990)'
_diffrn_ambient_temperature 293(2)
_diffrn_measured_fraction_theta_full 0.996
_diffrn_measured_fraction_theta_max 0.996
_diffrn_measurement_device_type 'Bruker CCD APEX 2'
_diffrn_measurement_method hemisphere
_diffrn_radiation_monochromator graphite
_diffrn_radiation_source 'fine-focus sealed tube'
_diffrn_radiation_type MoK\a
_diffrn_radiation_wavelength 0.71073
_diffrn_reflns_av_R_equivalents 0.0855
_diffrn_reflns_av_sigmaI/netI 0.0988
_diffrn_reflns_limit_h_max 11
_diffrn_reflns_limit_h_min -11
_diffrn_reflns_limit_k_max 11
_diffrn_reflns_limit_k_min -12
_diffrn_reflns_limit_l_max 13
_diffrn_reflns_limit_l_min -13
_diffrn_reflns_number 12889
_diffrn_reflns_theta_full 25.00
_diffrn_reflns_theta_max 25.00
_diffrn_reflns_theta_min 1.78
_exptl_absorpt_coefficient_mu 0.080
_exptl_absorpt_correction_T_max 0.9811
_exptl_absorpt_correction_T_min 0.9664
_exptl_absorpt_correction_type empirical
_exptl_absorpt_process_details SADABS
_exptl_crystal_colour Colorless
_exptl_crystal_density_diffrn 1.211
_exptl_crystal_description Prism
_exptl_crystal_F_000 424
_exptl_crystal_size_max 0.43
_exptl_crystal_size_mid 0.31
_exptl_crystal_size_min 0.24
_refine_diff_density_max 0.213
_refine_diff_density_min -0.231
_refine_diff_density_rms 0.050
_refine_ls_extinction_method none
_refine_ls_goodness_of_fit_ref 1.015
_refine_ls_hydrogen_treatment mixed
_refine_ls_matrix_type full
_refine_ls_number_parameters 277
_refine_ls_number_reflns 3812
_refine_ls_number_restraints 4
_refine_ls_restrained_S_all 1.014
_refine_ls_R_factor_all 0.1575
_refine_ls_R_factor_gt 0.0685
_refine_ls_shift/su_max 0.000
_refine_ls_shift/su_mean 0.000
_refine_ls_structure_factor_coef Fsqd
_refine_ls_weighting_details 'calc w=1/[\s^2^(Fo^2^)+(0.0752P)^2^+0.0000P] where P=(Fo^2^+2Fc^2^)/3'
_refine_ls_weighting_scheme calc
_refine_ls_wR_factor_gt 0.1371
_refine_ls_wR_factor_ref 0.1776
_reflns_number_gt 1898
_reflns_number_total 3812
_reflns_threshold_expression >2\s(I)
_cod_data_source_file ic3011822_si_002_4.cif
_cod_data_source_block PhCOOcomplex
_cod_original_cell_volume 1085.0(12)
_cod_database_code 4330086

loop_
_symmetry_equiv_pos_as_xyz
'x, y, z'
'-x, -y, -z'

loop_
_atom_site_label
_atom_site_type_symbol
_atom_site_fract_x
_atom_site_fract_y
_atom_site_fract_z
_atom_site_U_iso_or_equiv
_atom_site_adp_type
_atom_site_occupancy
_atom_site_symmetry_multiplicity
_atom_site_calc_flag
_atom_site_refinement_flags
C1 C 0.4502(4) 0.8371(4) 0.7097(4) 0.0601(11) Uani 1 1 d .
H1A H 0.4932 0.9046 0.7719 0.072 Uiso 1 1 calc R
H1B H 0.5241 0.8574 0.6497 0.072 Uiso 1 1 calc R
C2 C 0.2617(5) 0.7724(4) 0.5477(4) 0.0703(12) Uani 1 1 d .
H2A H 0.2555 0.6827 0.5553 0.106 Uiso 1 1 calc R
H2B H 0.3359 0.8178 0.4922 0.106 Uiso 1 1 calc R
H2C H 0.1629 0.7701 0.5213 0.106 Uiso 1 1 calc R
C3 C 0.3202(4) 0.9815(3) 0.6546(4) 0.0589(11) Uani 1 1 d .
H3A H 0.2281 0.9825 0.6146 0.071 Uiso 1 1 calc R
H3B H 0.4071 1.0328 0.6096 0.071 Uiso 1 1 calc R
C4 C 0.3403(4) 1.0456(4) 0.7725(4) 0.0508(10) Uani 1 1 d .
C5 C 0.4418(4) 1.1662(4) 0.8183(4) 0.0584(11) Uani 1 1 d .
H5 H 0.5180 1.2316 0.7790 0.070 Uiso 1 1 calc R
C6 C 0.4096(4) 1.1732(4) 0.9363(4) 0.0577(11) Uani 1 1 d .
H6 H 0.4608 1.2447 0.9886 0.069 Uiso 1 1 calc R
C7 C 0.2914(4) 1.0578(4) 0.9604(4) 0.0479(9) Uani 1 1 d .
C8 C 0.2127(4) 1.0116(4) 1.0700(3) 0.0569(11) Uani 1 1 d .
H8A H 0.2650 1.0768 1.1325 0.068 Uiso 1 1 calc R
H8B H 0.1081 1.0058 1.0600 0.068 Uiso 1 1 calc R
C9 C 0.1252(5) 0.8276(4) 1.2061(3) 0.0640(11) Uani 1 1 d .
H9A H 0.1347 0.9007 1.2593 0.077 Uiso 1 1 calc R
H9B H 0.1693 0.7717 1.2461 0.077 Uiso 1 1 calc R
C10 C -0.0439(4) 0.7454(4) 1.1733(3) 0.0609(11) Uani 1 1 d .
H10A H -0.0967 0.7062 1.2426 0.073 Uiso 1 1 calc R
H10B H -0.0909 0.8029 1.1403 0.073 Uiso 1 1 calc R
C11 C -0.2201(4) 0.5559(4) 1.0411(3) 0.0569(11) Uani 1 1 d .
H11A H -0.2651 0.6149 1.0084 0.068 Uiso 1 1 calc R
H11B H -0.2158 0.4976 0.9781 0.068 Uiso 1 1 calc R
C12 C -0.3218(4) 0.4730(3) 1.1291(3) 0.0471(9) Uani 1 1 d .
C13 C -0.4421(4) 0.4851(4) 1.1821(3) 0.0557(10) Uani 1 1 d .
H13 H -0.4754 0.5543 1.1723 0.067 Uiso 1 1 calc R
C14 C -0.5066(4) 0.3749(4) 1.2537(4) 0.0571(11) Uani 1 1 d .
H14 H -0.5897 0.3584 1.2999 0.068 Uiso 1 1 calc R
C15 C -0.4253(4) 0.2964(3) 1.2432(3) 0.0466(9) Uani 1 1 d .
C16 C -0.0447(4) 0.6198(4) 0.7822(3) 0.0465(9) Uani 1 1 d .
C17 C -0.1043(4) 0.6662(4) 0.6744(3) 0.0435(9) Uani 1 1 d .
C18 C -0.1736(5) 0.5795(4) 0.5823(4) 0.0665(12) Uani 1 1 d .
H18 H -0.1838 0.4911 0.5870 0.080 Uiso 1 1 calc R
C19 C -0.2289(5) 0.6193(5) 0.4824(4) 0.0817(14) Uani 1 1 d .
H19 H -0.2746 0.5588 0.4202 0.098 Uiso 1 1 calc R
C20 C -0.2155(5) 0.7494(5) 0.4759(4) 0.0756(13) Uani 1 1 d .
H20 H -0.2528 0.7772 0.4091 0.091 Uiso 1 1 calc R
C21 C -0.1481(4) 0.8373(4) 0.5666(4) 0.0629(11) Uani 1 1 d .
H21 H -0.1393 0.9252 0.5616 0.075 Uiso 1 1 calc R
C22 C -0.0923(4) 0.7971(4) 0.6663(3) 0.0511(10) Uani 1 1 d .
H22 H -0.0466 0.8580 0.7283 0.061 Uiso 1 1 calc R
N1 N 0.3079(3) 0.8430(3) 0.6601(3) 0.0485(8) Uani 1 1 d .
N2 N 0.2489(3) 0.9804(3) 0.8600(3) 0.0500(8) Uani 1 1 d D
H1 H 0.172(3) 0.896(3) 0.857(3) 0.060 Uiso 1 1 d D
N3 N 0.2096(4) 0.8812(3) 1.1032(3) 0.0563(9) Uani 1 1 d D
H4 H 0.316(3) 0.896(3) 1.112(3) 0.068 Uiso 1 1 d D
N4 N -0.0593(3) 0.6389(3) 1.0876(3) 0.0449(8) Uani 1 1 d D
H2 H -0.001(3) 0.679(3) 1.020(2) 0.054 Uiso 1 1 d D
H3 H -0.016(3) 0.581(3) 1.124(3) 0.054 Uiso 1 1 d D
N5 N -0.3138(3) 0.3563(3) 1.1681(3) 0.0476(8) Uani 1 1 d D
H7 H -0.245(3) 0.324(3) 1.146(3) 0.057 Uiso 1 1 d D
O1 O 0.0319(3) 0.7053(2) 0.8601(2) 0.0521(7) Uani 1 1 d .
O2 O -0.0758(3) 0.4971(3) 0.7872(2) 0.0678(8) Uani 1 1 d .

loop_
_atom_site_aniso_label
_atom_site_aniso_U_11
_atom_site_aniso_U_22
_atom_site_aniso_U_33
_atom_site_aniso_U_23
_atom_site_aniso_U_13
_atom_site_aniso_U_12
C1 0.048(2) 0.054(2) 0.081(3) 0.009(2) 0.002(2) 0.0220(19)
C2 0.082(3) 0.072(3) 0.062(3) -0.002(2) 0.000(2) 0.036(2)
C3 0.063(2) 0.049(2) 0.071(3) 0.016(2) 0.004(2) 0.028(2)
C4 0.053(2) 0.047(2) 0.061(3) 0.010(2) -0.002(2) 0.029(2)
C5 0.053(2) 0.043(2) 0.082(3) 0.011(2) -0.001(2) 0.023(2)
C6 0.061(3) 0.041(2) 0.072(3) -0.005(2) -0.019(2) 0.024(2)
C7 0.051(2) 0.046(2) 0.054(3) 0.000(2) -0.013(2) 0.0290(19)
C8 0.057(2) 0.058(3) 0.064(3) -0.003(2) -0.012(2) 0.034(2)
C9 0.079(3) 0.058(3) 0.054(3) 0.001(2) -0.001(2) 0.027(2)
C10 0.073(3) 0.055(2) 0.060(3) 0.003(2) 0.012(2) 0.029(2)
C11 0.052(2) 0.062(3) 0.055(3) 0.009(2) -0.007(2) 0.022(2)
C12 0.048(2) 0.049(2) 0.049(2) 0.0071(19) -0.0002(18) 0.0231(18)
C13 0.050(2) 0.049(2) 0.076(3) 0.008(2) 0.004(2) 0.0279(19)
C14 0.047(2) 0.057(2) 0.073(3) 0.008(2) 0.009(2) 0.0254(19)
C15 0.041(2) 0.044(2) 0.056(3) 0.0041(19) -0.0021(19) 0.0178(17)
C16 0.039(2) 0.051(2) 0.051(3) 0.002(2) -0.0055(19) 0.0208(18)
C17 0.043(2) 0.052(2) 0.040(2) 0.0019(19) -0.0033(17) 0.0242(17)
C18 0.094(3) 0.059(3) 0.057(3) -0.004(2) -0.016(2) 0.044(2)
C19 0.119(4) 0.080(3) 0.056(3) -0.012(3) -0.026(3) 0.054(3)
C20 0.102(3) 0.095(4) 0.051(3) 0.008(3) -0.015(3) 0.063(3)
C21 0.075(3) 0.067(3) 0.060(3) 0.017(3) 0.003(2) 0.043(2)
C22 0.052(2) 0.052(2) 0.053(3) 0.0044(19) -0.0011(19) 0.0244(18)
N1 0.0519(18) 0.0476(18) 0.050(2) 0.0028(16) -0.0040(15) 0.0244(15)
N2 0.0501(19) 0.0407(18) 0.059(2) 0.0084(19) -0.0044(18) 0.0192(15)
N3 0.0572(19) 0.052(2) 0.062(2) 0.0043(17) -0.0025(19) 0.0247(17)
N4 0.0498(19) 0.0466(19) 0.043(2) 0.0051(15) -0.0004(15) 0.0238(15)
N5 0.0446(18) 0.0458(18) 0.060(2) 0.0066(16) 0.0050(16) 0.0258(15)
O1 0.0498(15) 0.0569(16) 0.0448(16) 0.0036(14) -0.0052(13) 0.0169(12)
O2 0.0844(19) 0.0522(17) 0.072(2) 0.0052(14) -0.0175(16) 0.0348(15)

loop_
_atom_type_symbol
_atom_type_description
_atom_type_scat_dispersion_real
_atom_type_scat_dispersion_imag
_atom_type_scat_source
C C 0.0033 0.0016 'International Tables Vol C Tables 4.2.6.8 and 6.1.1.4'
H H 0.0000 0.0000 'International Tables Vol C Tables 4.2.6.8 and 6.1.1.4'
N N 0.0061 0.0033 'International Tables Vol C Tables 4.2.6.8 and 6.1.1.4'
O O 0.0106 0.0060 'International Tables Vol C Tables 4.2.6.8 and 6.1.1.4'

loop_
_geom_angle_atom_site_label_1
_geom_angle_atom_site_label_2
_geom_angle_atom_site_label_3
_geom_angle
_geom_angle_site_symmetry_1
_geom_angle_site_symmetry_3
N1 C1 C15 112.4(3) . 2_567
N1 C1 H1A 109.1 . .
C15 C1 H1A 109.1 2_567 .
N1 C1 H1B 109.1 . .
C15 C1 H1B 109.1 2_567 .
H1A C1 H1B 107.9 . .
N1 C2 H2A 109.5 . .
N1 C2 H2B 109.5 . .
H2A C2 H2B 109.5 . .
N1 C2 H2C 109.5 . .
H2A C2 H2C 109.5 . .
H2B C2 H2C 109.5 . .
N1 C3 C4 112.0(3) . .
N1 C3 H3A 109.2 . .
C4 C3 H3A 109.2 . .
N1 C3 H3B 109.2 . .
C4 C3 H3B 109.2 . .
H3A C3 H3B 107.9 . .
C5 C4 N2 107.2(4) . .
C5 C4 C3 132.0(4) . .
N2 C4 C3 120.8(3) . .
C4 C5 C6 107.3(4) . .
C4 C5 H5 126.3 . .
C6 C5 H5 126.3 . .
C7 C6 C5 108.3(4) . .
C7 C6 H6 125.9 . .
C5 C6 H6 125.9 . .
C6 C7 N2 107.2(4) . .
C6 C7 C8 131.1(4) . .
N2 C7 C8 121.7(3) . .
N3 C8 C7 112.4(3) . .
N3 C8 H8A 109.1 . .
C7 C8 H8A 109.1 . .
N3 C8 H8B 109.1 . .
C7 C8 H8B 109.1 . .
H8A C8 H8B 107.9 . .
N3 C9 C10 111.1(3) . .
N3 C9 H9A 109.4 . .
C10 C9 H9A 109.4 . .
N3 C9 H9B 109.4 . .
C10 C9 H9B 109.4 . .
H9A C9 H9B 108.0 . .
N4 C10 C9 109.9(3) . .
N4 C10 H10A 109.7 . .
C9 C10 H10A 109.7 . .
N4 C10 H10B 109.7 . .
C9 C10 H10B 109.7 . .
H10A C10 H10B 108.2 . .
C12 C11 N4 114.4(3) . .
C12 C11 H11A 108.7 . .
N4 C11 H11A 108.7 . .
C12 C11 H11B 108.7 . .
N4 C11 H11B 108.7 . .
H11A C11 H11B 107.6 . .
C13 C12 N5 106.3(3) . .
C13 C12 C11 130.9(3) . .
N5 C12 C11 122.6(3) . .
C12 C13 C14 108.2(3) . .
C12 C13 H13 125.9 . .
C14 C13 H13 125.9 . .
C15 C14 C13 107.7(3) . .
C15 C14 H14 126.2 . .
C13 C14 H14 126.2 . .
N5 C15 C14 107.4(3) . .
N5 C15 C1 121.2(3) . 2_567
C14 C15 C1 131.1(4) . 2_567
O2 C16 O1 124.6(3) . .
O2 C16 C17 116.8(3) . .
O1 C16 C17 118.6(3) . .
C18 C17 C22 118.2(3) . .
C18 C17 C16 120.5(3) . .
C22 C17 C16 121.3(3) . .
C17 C18 C19 121.8(4) . .
C17 C18 H18 119.1 . .
C19 C18 H18 119.1 . .
C20 C19 C18 119.2(4) . .
C20 C19 H19 120.4 . .
C18 C19 H19 120.4 . .
C21 C20 C19 120.2(4) . .
C21 C20 H20 119.9 . .
C19 C20 H20 119.9 . .
C20 C21 C22 120.5(4) . .
C20 C21 H21 119.8 . .
C22 C21 H21 119.8 . .
C21 C22 C17 120.2(4) . .
C21 C22 H22 119.9 . .
C17 C22 H22 119.9 . .
C2 N1 C1 111.4(3) . .
C2 N1 C3 112.3(3) . .
C1 N1 C3 111.4(3) . .
C7 N2 C4 110.0(3) . .
C7 N2 H1 122(2) . .
C4 N2 H1 128(2) . .
C9 N3 C8 114.5(3) . .
C9 N3 H4 113(2) . .
C8 N3 H4 103(2) . .
C10 N4 C11 115.5(3) . .
C10 N4 H2 109.0(19) . .
C11 N4 H2 106.4(19) . .
C10 N4 H3 108(2) . .
C11 N4 H3 109.0(19) . .
H2 N4 H3 109(3) . .
C15 N5 C12 110.5(3) . .
C15 N5 H7 124(2) . .
C12 N5 H7 125(2) . .

loop_
_geom_bond_atom_site_label_1
_geom_bond_atom_site_label_2
_geom_bond_distance
_geom_bond_site_symmetry_2
C1 N1 1.463(4) .
C1 C15 1.488(5) 2_567
C1 H1A 0.9700 .
C1 H1B 0.9700 .
C2 N1 1.449(5) .
C2 H2A 0.9600 .
C2 H2B 0.9600 .
C2 H2C 0.9600 .
C3 N1 1.467(4) .
C3 C4 1.484(5) .
C3 H3A 0.9700 .
C3 H3B 0.9700 .
C4 C5 1.366(5) .
C4 N2 1.369(4) .
C5 C6 1.409(5) .
C5 H5 0.9300 .
C6 C7 1.355(5) .
C6 H6 0.9300 .
C7 N2 1.366(5) .
C7 C8 1.481(5) .
C8 N3 1.462(4) .
C8 H8A 0.9700 .
C8 H8B 0.9700 .
C9 N3 1.453(5) .
C9 C10 1.522(5) .
C9 H9A 0.9700 .
C9 H9B 0.9700 .
C10 N4 1.471(4) .
C10 H10A 0.9700 .
C10 H10B 0.9700 .
C11 C12 1.480(5) .
C11 N4 1.499(4) .
C11 H11A 0.9700 .
C11 H11B 0.9700 .
C12 C13 1.369(5) .
C12 N5 1.379(4) .
C13 C14 1.406(5) .
C13 H13 0.9300 .
C14 C15 1.366(5) .
C14 H14 0.9300 .
C15 N5 1.357(4) .
C15 C1 1.488(5) 2_567
C16 O2 1.251(4) .
C16 O1 1.256(4) .
C16 C17 1.507(5) .
C17 C18 1.363(5) .
C17 C22 1.388(5) .
C18 C19 1.380(5) .
C18 H18 0.9300 .
C19 C20 1.374(6) .
C19 H19 0.9300 .
C20 C21 1.355(5) .
C20 H20 0.9300 .
C21 C22 1.383(5) .
C21 H21 0.9300 .
C22 H22 0.9300 .
N2 H1 0.92(3) .
N3 H4 0.95(2) .
N4 H2 0.97(2) .
N4 H3 0.96(2) .
N5 H7 0.90(3) .

loop_
_geom_hbond_atom_site_label_D
_geom_hbond_atom_site_label_H
_geom_hbond_atom_site_label_A
_geom_hbond_distance_DH
_geom_hbond_distance_HA
_geom_hbond_distance_DA
_geom_hbond_angle_DHA
_geom_hbond_site_symmetry_A
N2 H1 O1 0.92(3) 1.97(3) 2.887(4) 171(3) .
N4 H2 O1 0.97(2) 1.88(2) 2.799(4) 156(3) .
N4 H3 O2 0.96(2) 1.74(2) 2.692(4) 168(3) 2_567
N5 H7 O1 0.90(3) 2.17(3) 3.032(4) 160(3) 2_567

loop_
_geom_torsion_atom_site_label_1
_geom_torsion_atom_site_label_2
_geom_torsion_atom_site_label_3
_geom_torsion_atom_site_label_4
_geom_torsion
_geom_torsion_site_symmetry_1
_geom_torsion_site_symmetry_4
N1 C3 C4 C5 131.5(4) . .
N1 C3 C4 N2 -46.9(4) . .
N2 C4 C5 C6 -0.2(4) . .
C3 C4 C5 C6 -178.7(3) . .
C4 C5 C6 C7 0.5(4) . .
C5 C6 C7 N2 -0.6(4) . .
C5 C6 C7 C8 179.3(3) . .
C6 C7 C8 N3 -126.0(4) . .
N2 C7 C8 N3 53.9(4) . .
N3 C9 C10 N4 55.9(4) . .
N4 C11 C12 C13 108.0(4) . .
N4 C11 C12 N5 -76.4(4) . .
N5 C12 C13 C14 0.2(4) . .
C11 C12 C13 C14 176.2(4) . .
C12 C13 C14 C15 -0.3(4) . .
C13 C14 C15 N5 0.3(4) . .
C13 C14 C15 C1 -174.1(4) . 2_567
O2 C16 C17 C18 -7.1(5) . .
O1 C16 C17 C18 173.0(3) . .
O2 C16 C17 C22 172.1(3) . .
O1 C16 C17 C22 -7.9(5) . .
C22 C17 C18 C19 1.0(6) . .
C16 C17 C18 C19 -179.8(4) . .
C17 C18 C19 C20 -0.8(7) . .
C18 C19 C20 C21 0.3(7) . .
C19 C20 C21 C22 -0.1(6) . .
C20 C21 C22 C17 0.3(6) . .
C18 C17 C22 C21 -0.7(5) . .
C16 C17 C22 C21 -179.9(3) . .
C15 C1 N1 C2 -74.9(4) 2_567 .
C15 C1 N1 C3 158.8(3) 2_567 .
C4 C3 N1 C2 169.9(3) . .
C4 C3 N1 C1 -64.3(4) . .
C6 C7 N2 C4 0.5(4) . .
C8 C7 N2 C4 -179.4(3) . .
C5 C4 N2 C7 -0.2(4) . .
C3 C4 N2 C7 178.6(3) . .
C10 C9 N3 C8 88.8(4) . .
C7 C8 N3 C9 -176.3(3) . .
C9 C10 N4 C11 -175.9(3) . .
C12 C11 N4 C10 -66.2(4) . .
C14 C15 N5 C12 -0.2(4) . .
C1 C15 N5 C12 174.9(3) 2_567 .
C13 C12 N5 C15 0.0(4) . .
C11 C12 N5 C15 -176.5(3) . .
